data_7057629
loop_
_publ_author_name
'Viqueira, Joaqu\'in'
'Dur\'an, Mar\'ia L.'
'Garc\'ia-V\'azquez, Jos\'e A.'
'Castro, Jes\'us'
'Platas-Iglesias, Carlos'
'Esteban-G\'omez, David'
'Alzuet-Pi\~na, Gloria'
'Moldes, Angeles'
'Nascimento, Otaciro R.'

_publ_section_title
;
 Modulating the DNA cleavage ability of copper(ii) Schiff bases through
 ternary complex formation
;
_journal_issue 18
_journal_name_full 'New Journal of Chemistry'
_journal_page_first 15170
_journal_paper_doi 10.1039/C8NJ03292K
_journal_volume 42
_journal_year 2018
_chemical_formula_sum 'C22 H24 Cu N2 O6 S'
_chemical_formula_weight 508.03
_space_group_crystal_system orthorhombic
_space_group_IT_number 29
_space_group_name_Hall 'P 2c -2ac'
_space_group_name_H-M_alt 'P c a 21'
_symmetry_space_group_name_Hall 'P 2c -2ac'
_symmetry_space_group_name_H-M 'P c a 21'
_atom_sites_solution_hydrogens mixed
_audit_creation_method SHELXL-2014/6
_audit_update_record
;
2018-03-09 deposited with the CCDC.
2018-08-09 downloaded from the CCDC.
;
_cell_angle_alpha 90
_cell_angle_beta 90
_cell_angle_gamma 90
_cell_formula_units_Z 4
_cell_length_a 22.663(4)
_cell_length_b 10.1552(7)
_cell_length_c 9.7130(6)
_cell_measurement_reflns_used 25
_cell_measurement_temperature 293(2)
_cell_measurement_theta_max 45.8
_cell_measurement_theta_min 22.763
_cell_volume 2235.4(4)
_computing_cell_refinement 'CAD4-Express Software (Nonius, 1994)'
_computing_data_collection 'CAD4-Express Software (Nonius, 1994)'
_computing_structure_refinement 'SHELXL-2014/6 (Sheldrick, 2014)'
_computing_structure_solution 'SHELXS-97 (Sheldrick, 1990)'
_diffrn_ambient_temperature 293(2)
_diffrn_measured_fraction_theta_full 0.998
_diffrn_measured_fraction_theta_max 0.998
_diffrn_measurement_device_type 'MACH3 Enraf Nonius'
_diffrn_measurement_method omega/2-theta
_diffrn_radiation_monochromator graphite
_diffrn_radiation_source 'fine-focus sealed tube'
_diffrn_radiation_type CuK\a
_diffrn_radiation_wavelength 1.5418
_diffrn_reflns_av_unetI/netI 0.0204
_diffrn_reflns_Laue_measured_fraction_full 0.998
_diffrn_reflns_Laue_measured_fraction_max 0.998
_diffrn_reflns_limit_h_max 28
_diffrn_reflns_limit_h_min 0
_diffrn_reflns_limit_k_max 12
_diffrn_reflns_limit_k_min 0
_diffrn_reflns_limit_l_max 12
_diffrn_reflns_limit_l_min 0
_diffrn_reflns_number 2443
_diffrn_reflns_point_group_measured_fraction_full 0.532
_diffrn_reflns_point_group_measured_fraction_max 0.530
_diffrn_reflns_theta_full 67.680
_diffrn_reflns_theta_max 74.874
_diffrn_reflns_theta_min 3.901
_exptl_absorpt_coefficient_mu 2.613
_exptl_absorpt_correction_T_max 0.7193
_exptl_absorpt_correction_T_min 0.5874
_exptl_absorpt_correction_type psi-scans
_exptl_crystal_colour Brown-Yellow
_exptl_crystal_density_diffrn 1.510
_exptl_crystal_description Prism
_exptl_crystal_F_000 1052
_exptl_crystal_size_max 0.52
_exptl_crystal_size_mid 0.24
_exptl_crystal_size_min 0.13
_refine_diff_density_max 0.179
_refine_diff_density_min -0.594
_refine_diff_density_rms 0.056
_refine_ls_abs_structure_details
;
No quotients, so Flack parameter determined by classical intensity fit
;
_refine_ls_abs_structure_Flack -0.04(3)
_refine_ls_extinction_method none
_refine_ls_goodness_of_fit_ref 1.078
_refine_ls_hydrogen_treatment mixed
_refine_ls_matrix_type full
_refine_ls_number_parameters 310
_refine_ls_number_reflns 2443
_refine_ls_number_restraints 1
_refine_ls_restrained_S_all 1.077
_refine_ls_R_factor_all 0.0386
_refine_ls_R_factor_gt 0.0318
_refine_ls_shift/su_max 0.010
_refine_ls_shift/su_mean 0.000
_refine_ls_structure_factor_coef Fsqd
_refine_ls_weighting_details 'w=1/[\s^2^(Fo^2^)+(0.0547P)^2^+0.3608P] where P=(Fo^2^+2Fc^2^)/3'
_refine_ls_weighting_scheme calc
_refine_ls_wR_factor_gt 0.0845
_refine_ls_wR_factor_ref 0.0867
_reflns_Friedel_coverage 0.000
_reflns_Friedel_fraction_full 0.000
_reflns_Friedel_fraction_max 0.000
_reflns_number_gt 2254
_reflns_number_total 2443
_reflns_threshold_expression 'I > 2\s(I)'
_cod_data_source_file c8nj03292k2.cif
_cod_data_source_block 1b
_cod_depositor_comments 'Adding full bibliography for 7057629--7057635.cif.'
_cod_database_code 7057629
_shelx_space_group_comment
;
The symmetry employed for this shelxl refinement is uniquely defined
by the following loop, which should always be used as a source of
symmetry information in preference to the above space-group names.
They are only intended as comments.
;
_diffrn_reflns_v_r_equivalents 0.0000
_shelxl_version_number 2014/6

loop_
_space_group_symop_operation_xyz
'x, y, z'
'-x, -y, z+1/2'
'-x+1/2, y, z+1/2'
'x+1/2, -y, z'

loop_
_atom_site_label
_atom_site_type_symbol
_atom_site_fract_x
_atom_site_fract_y
_atom_site_fract_z
_atom_site_U_iso_or_equiv
_atom_site_adp_type
_atom_site_occupancy
_atom_site_site_symmetry_order
_atom_site_calc_flag
_atom_site_refinement_flags_posn
_atom_site_refinement_flags_adp
_atom_site_refinement_flags_occupancy
O2W1 O 0.5630(4) 0.387(2) 0.6810(19) 0.074(4) Uani 0.66(6) 1 d . . P
O2W2 O 0.5655(10) 0.436(4) 0.613(7) 0.088(13) Uani 0.34(6) 1 d . . P
H2B H 0.588(3) 0.385(8) 0.642(11) 0.106 Uiso 1 1 d . U .
H2A H 0.533(2) 0.363(4) 0.624(6) 0.058(12) Uiso 1 1 d . . .
Cu Cu 0.66245(2) 0.62411(4) 0.86483(6) 0.04495(14) Uani 1 1 d . . .
S S 0.58972(4) 0.77605(9) 1.10115(10) 0.0526(2) Uani 1 1 d . . .
N1 N 0.74439(12) 0.6543(2) 0.9054(3) 0.0420(5) Uani 1 1 d . . .
O1 O 0.67678(11) 0.4902(3) 0.7334(3) 0.0537(6) Uani 1 1 d . . .
O2 O 0.67452(13) 0.3034(3) 0.5497(3) 0.0672(8) Uani 1 1 d . . .
O3 O 0.54519(12) 0.6886(3) 1.0429(4) 0.0667(8) Uani 1 1 d . . .
O4 O 0.59686(13) 0.7665(3) 1.2478(3) 0.0707(8) Uani 1 1 d . . .
O1W O 0.58121(12) 0.6211(3) 0.7979(4) 0.0685(9) Uani 1 1 d . . .
H1A H 0.5523 0.6338 0.8458 0.086(17) Uiso 1 1 d . . .
H1B H 0.5714 0.5461 0.7505 0.12(2) Uiso 1 1 d . . .
N2 N 0.64888(12) 0.7506(3) 1.0178(4) 0.0498(6) Uani 1 1 d . . .
C1 C 0.72779(14) 0.4494(3) 0.6910(4) 0.0459(7) Uani 1 1 d . . .
C2 C 0.72946(17) 0.3480(3) 0.5883(4) 0.0541(8) Uani 1 1 d . . .
C3 C 0.7815(2) 0.3026(4) 0.5363(5) 0.0674(11) Uani 1 1 d . . .
H3 H 0.7814 0.2366 0.4699 0.081 Uiso 1 1 calc R U .
C4 C 0.83504(19) 0.3552(5) 0.5827(7) 0.0739(13) Uani 1 1 d . . .
H4 H 0.8704 0.3250 0.5457 0.089 Uiso 1 1 calc R U .
C5 C 0.83574(16) 0.4498(4) 0.6812(6) 0.0634(10) Uani 1 1 d . . .
H5 H 0.8716 0.4836 0.7114 0.076 Uiso 1 1 calc R U .
C6 C 0.78260(14) 0.4976(3) 0.7384(4) 0.0478(7) Uani 1 1 d . . .
C7 C 0.6722(2) 0.2022(4) 0.4471(5) 0.0713(12) Uani 1 1 d . . .
H7A H 0.6946 0.1261 0.4770 0.086 Uiso 1 1 calc R U .
H7B H 0.6889 0.2339 0.3614 0.086 Uiso 1 1 calc R U .
C8 C 0.6093(3) 0.1656(7) 0.4270(8) 0.110(2) Uani 1 1 d . . .
H8A H 0.6069 0.0919 0.3654 0.165 Uiso 1 1 calc R U .
H8B H 0.5883 0.2390 0.3885 0.165 Uiso 1 1 calc R U .
H8C H 0.5922 0.1424 0.5140 0.165 Uiso 1 1 calc R U .
C9 C 0.78734(14) 0.5951(3) 0.8427(4) 0.0484(8) Uani 1 1 d . . .
H9 H 0.8253 0.6190 0.8688 0.058 Uiso 1 1 calc R U .
C10 C 0.75384(15) 0.7526(3) 1.0073(4) 0.0439(6) Uani 1 1 d . . .
C11 C 0.80918(16) 0.7989(4) 1.0468(4) 0.0544(8) Uani 1 1 d . . .
H11 H 0.8429 0.7651 1.0054 0.065 Uiso 1 1 calc R U .
C12 C 0.81413(19) 0.8940(4) 1.1463(5) 0.0623(10) Uani 1 1 d . . .
H12 H 0.8512 0.9229 1.1741 0.075 Uiso 1 1 calc R U .
C13 C 0.76402(18) 0.9467(4) 1.2049(4) 0.0604(9) Uani 1 1 d . . .
H13 H 0.7675 1.0124 1.2711 0.073 Uiso 1 1 calc R U .
C14 C 0.70843(18) 0.9024(4) 1.1661(4) 0.0575(9) Uani 1 1 d . . .
H14 H 0.6749 0.9384 1.2067 0.069 Uiso 1 1 calc R U .
C15 C 0.70268(15) 0.8050(3) 1.0670(4) 0.0454(7) Uani 1 1 d . . .
C16 C 0.56598(16) 0.9378(4) 1.0643(4) 0.0541(8) Uani 1 1 d . . .
C17 C 0.52433(19) 0.9939(5) 1.1520(5) 0.0701(11) Uani 1 1 d . . .
H17 H 0.5115 0.9483 1.2294 0.084 Uiso 1 1 calc R U .
C18 C 0.5025(2) 1.1165(4) 1.1237(7) 0.0793(14) Uani 1 1 d . . .
H18 H 0.4739 1.1525 1.1811 0.095 Uiso 1 1 calc R U .
C19 C 0.52190(19) 1.1873(4) 1.0120(6) 0.0690(12) Uani 1 1 d . . .
C20 C 0.5644(2) 1.1321(4) 0.9267(5) 0.0701(11) Uani 1 1 d . . .
H20 H 0.5783 1.1791 0.8511 0.084 Uiso 1 1 calc R U .
C21 C 0.58626(19) 1.0067(4) 0.9537(5) 0.0631(10) Uani 1 1 d . . .
H21 H 0.6147 0.9700 0.8964 0.076 Uiso 1 1 calc R U .
C22 C 0.4994(3) 1.3263(5) 0.9852(8) 0.0942(18) Uani 1 1 d . . .
H22A H 0.4982 1.3421 0.8878 0.141 Uiso 1 1 calc R U .
H22B H 0.5253 1.3888 1.0279 0.141 Uiso 1 1 calc R U .
H22C H 0.4605 1.3355 1.0228 0.141 Uiso 1 1 calc R U .

loop_
_atom_site_aniso_label
_atom_site_aniso_U_11
_atom_site_aniso_U_22
_atom_site_aniso_U_33
_atom_site_aniso_U_23
_atom_site_aniso_U_13
_atom_site_aniso_U_12
O2W1 0.051(3) 0.088(7) 0.082(6) -0.022(6) -0.010(3) -0.009(3)
O2W2 0.060(7) 0.074(11) 0.13(3) -0.041(16) -0.031(11) 0.014(7)
Cu 0.0367(2) 0.0490(2) 0.0492(2) -0.0078(2) 0.0013(2) 0.00123(16)
S 0.0440(4) 0.0595(4) 0.0543(4) -0.0038(4) 0.0119(4) 0.0004(4)
N1 0.0387(12) 0.0455(11) 0.0420(13) -0.0019(11) 0.0025(10) 0.0003(11)
O1 0.0430(11) 0.0601(14) 0.0580(14) -0.0159(12) 0.0007(11) 0.0025(10)
O2 0.0619(15) 0.0735(17) 0.0661(18) -0.0299(16) -0.0022(14) -0.0026(13)
O3 0.0486(13) 0.0650(15) 0.087(2) -0.0110(15) 0.0196(14) -0.0119(12)
O4 0.0717(18) 0.095(2) 0.0450(14) 0.0077(15) 0.0155(14) 0.0126(16)
O1W 0.0424(13) 0.0819(19) 0.081(2) -0.0263(17) -0.0072(13) 0.0072(12)
N2 0.0399(13) 0.0544(15) 0.0552(16) -0.0058(14) 0.0073(12) -0.0003(12)
C1 0.0461(16) 0.0452(15) 0.0462(17) -0.0047(14) 0.0014(14) 0.0036(13)
C2 0.0565(19) 0.0513(16) 0.055(2) -0.0077(17) 0.0036(17) 0.0030(14)
C3 0.071(2) 0.064(2) 0.068(3) -0.020(2) 0.013(2) 0.0065(19)
C4 0.057(2) 0.080(3) 0.085(3) -0.023(3) 0.018(2) 0.0109(19)
C5 0.0460(18) 0.061(2) 0.083(3) -0.014(2) 0.0107(19) 0.0052(16)
C6 0.0421(15) 0.0471(16) 0.0541(18) -0.0030(14) 0.0072(14) 0.0037(13)
C7 0.085(3) 0.063(2) 0.066(3) -0.025(2) -0.002(2) -0.003(2)
C8 0.095(4) 0.114(4) 0.121(5) -0.063(4) -0.018(4) -0.014(3)
C9 0.0375(14) 0.0559(17) 0.052(2) -0.0042(15) 0.0028(13) -0.0013(12)
C10 0.0415(14) 0.0492(15) 0.0409(15) -0.0013(14) 0.0025(13) 0.0001(13)
C11 0.0456(17) 0.069(2) 0.0491(18) -0.0049(17) -0.0023(15) -0.0044(16)
C12 0.055(2) 0.071(2) 0.061(2) -0.0104(19) -0.0077(19) -0.0109(18)
C13 0.070(2) 0.063(2) 0.048(2) -0.0137(17) -0.0031(17) -0.0072(18)
C14 0.056(2) 0.063(2) 0.053(2) -0.0151(18) 0.0026(18) 0.0020(16)
C15 0.0461(16) 0.0498(16) 0.0402(15) -0.0030(14) 0.0017(13) -0.0023(13)
C16 0.0442(16) 0.0618(18) 0.056(2) -0.0126(17) 0.0009(15) 0.0003(15)
C17 0.058(2) 0.075(2) 0.078(3) -0.011(2) 0.019(2) 0.0044(19)
C18 0.057(2) 0.073(3) 0.108(4) -0.020(3) 0.013(3) 0.0084(19)
C19 0.059(2) 0.063(2) 0.085(3) -0.023(2) -0.019(2) 0.0043(18)
C20 0.086(3) 0.066(2) 0.059(2) -0.007(2) -0.010(2) -0.001(2)
C21 0.073(3) 0.065(2) 0.052(2) -0.0118(18) 0.0054(18) 0.0050(19)
C22 0.098(4) 0.068(3) 0.117(5) -0.020(3) -0.031(4) 0.021(3)

loop_
_atom_type_symbol
_atom_type_description
_atom_type_scat_dispersion_real
_atom_type_scat_dispersion_imag
_atom_type_scat_source
C C 0.0181 0.0091 'International Tables Vol C Tables 4.2.6.8 and 6.1.1.4'
H H 0.0000 0.0000 'International Tables Vol C Tables 4.2.6.8 and 6.1.1.4'
N N 0.0311 0.0180 'International Tables Vol C Tables 4.2.6.8 and 6.1.1.4'
O O 0.0492 0.0322 'International Tables Vol C Tables 4.2.6.8 and 6.1.1.4'
S S 0.3331 0.5567 'International Tables Vol C Tables 4.2.6.8 and 6.1.1.4'
Cu Cu -1.9646 0.5888 'International Tables Vol C Tables 4.2.6.8 and 6.1.1.4'

loop_
_geom_angle_atom_site_label_1
_geom_angle_atom_site_label_2
_geom_angle_atom_site_label_3
_geom_angle
O1 Cu N1 95.00(11)
O1 Cu O1W 85.75(12)
N1 Cu O1W 168.88(14)
O1 Cu N2 174.04(14)
N1 Cu N2 83.86(12)
O1W Cu N2 96.50(12)
O4 S O3 114.9(2)
O4 S N2 113.56(19)
O3 S N2 106.71(17)
O4 S C16 107.4(2)
O3 S C16 106.07(18)
N2 S C16 107.79(17)
C9 N1 C10 122.6(3)
C9 N1 Cu 123.7(2)
C10 N1 Cu 113.6(2)
C1 O1 Cu 126.7(2)
C2 O2 C7 117.3(3)
C15 N2 S 119.3(3)
C15 N2 Cu 111.7(2)
S N2 Cu 128.11(18)
O1 C1 C6 124.8(3)
O1 C1 C2 118.3(3)
C6 C1 C2 116.9(3)
C3 C2 O2 124.8(4)
C3 C2 C1 121.6(3)
O2 C2 C1 113.7(3)
C2 C3 C4 120.1(4)
C5 C4 C3 120.5(4)
C4 C5 C6 120.7(4)
C1 C6 C5 120.2(3)
C1 C6 C9 122.7(3)
C5 C6 C9 117.1(3)
O2 C7 C8 107.9(4)
N1 C9 C6 127.0(3)
C11 C10 C15 120.2(3)
C11 C10 N1 124.4(3)
C15 C10 N1 115.5(3)
C12 C11 C10 120.4(4)
C11 C12 C13 119.8(4)
C12 C13 C14 120.6(4)
C15 C14 C13 120.3(4)
C14 C15 C10 118.7(3)
C14 C15 N2 126.3(3)
C10 C15 N2 115.0(3)
C21 C16 C17 120.0(4)
C21 C16 S 122.4(3)
C17 C16 S 117.6(3)
C18 C17 C16 119.6(5)
C17 C18 C19 121.3(5)
C18 C19 C20 118.8(4)
C18 C19 C22 120.9(5)
C20 C19 C22 120.3(6)
C19 C20 C21 120.3(5)
C16 C21 C20 119.9(4)

loop_
_geom_bond_atom_site_label_1
_geom_bond_atom_site_label_2
_geom_bond_distance
O2W1 O2W2 0.83(5)
Cu O1 1.893(3)
Cu N1 1.923(3)
Cu O1W 1.953(3)
Cu N2 1.988(3)
S O4 1.437(3)
S O3 1.458(3)
S N2 1.588(3)
S C16 1.765(4)
N1 C9 1.296(4)
N1 C10 1.421(4)
O1 C1 1.295(4)
O2 C2 1.377(5)
O2 C7 1.433(5)
N2 C15 1.421(4)
C1 C6 1.412(4)
C1 C2 1.434(5)
C2 C3 1.363(5)
C3 C4 1.400(6)
C4 C5 1.356(7)
C5 C6 1.413(5)
C6 C9 1.421(5)
C7 C8 1.484(7)
C10 C11 1.393(5)
C10 C15 1.402(5)
C11 C12 1.371(6)
C12 C13 1.379(6)
C13 C14 1.390(6)
C14 C15 1.387(5)
C16 C21 1.362(6)
C16 C17 1.394(5)
C17 C18 1.367(6)
C18 C19 1.374(8)
C19 C20 1.389(7)
C19 C22 1.523(6)
C20 C21 1.392(6)

loop_
_geom_hbond_atom_site_label_D
_geom_hbond_atom_site_label_H
_geom_hbond_atom_site_label_A
_geom_hbond_distance_DH
_geom_hbond_distance_HA
_geom_hbond_distance_DA
_geom_hbond_angle_DHA
_geom_hbond_site_symmetry_A
O1W H1A O3 0.814(3) 2.001(3) 2.608(5) 131.0(2) .
O1W H1B O2W1 0.917(3) 1.763(15) 2.668(13) 168.6(8) .
O1W H1B O2W2 0.917(3) 1.75(3) 2.62(2) 159(2) .
O2W1 H2A O3 0.90(5) 2.02(5) 2.898(10) 165(5) 2_664
O2W2 H2A O3 1.04(6) 2.02(5) 2.89(2) 140(5) 2_664

loop_
_geom_torsion_atom_site_label_1
_geom_torsion_atom_site_label_2
_geom_torsion_atom_site_label_3
_geom_torsion_atom_site_label_4
_geom_torsion
N1 Cu O1 C1 -3.2(3)
O1W Cu O1 C1 165.6(3)
O4 S N2 C15 -41.4(3)
O3 S N2 C15 -169.0(3)
C16 S N2 C15 77.4(3)
O4 S N2 Cu 126.9(3)
O3 S N2 Cu -0.7(3)
C16 S N2 Cu -114.3(2)
Cu O1 C1 C6 1.1(5)
Cu O1 C1 C2 -178.8(3)
C7 O2 C2 C3 -0.2(6)
C7 O2 C2 C1 179.8(4)
O1 C1 C2 C3 178.3(4)
C6 C1 C2 C3 -1.7(6)
O1 C1 C2 O2 -1.7(5)
C6 C1 C2 O2 178.3(3)
O2 C2 C3 C4 179.9(5)
C1 C2 C3 C4 -0.1(7)
C2 C3 C4 C5 1.2(8)
C3 C4 C5 C6 -0.3(8)
O1 C1 C6 C5 -177.5(4)
C2 C1 C6 C5 2.5(5)
O1 C1 C6 C9 2.0(6)
C2 C1 C6 C9 -178.1(3)
C4 C5 C6 C1 -1.6(7)
C4 C5 C6 C9 179.0(4)
C2 O2 C7 C8 177.4(5)
C10 N1 C9 C6 -178.9(3)
Cu N1 C9 C6 -1.8(5)
C1 C6 C9 N1 -1.6(6)
C5 C6 C9 N1 177.9(4)
C9 N1 C10 C11 2.4(5)
Cu N1 C10 C11 -175.0(3)
C9 N1 C10 C15 -178.8(3)
Cu N1 C10 C15 3.8(4)
C15 C10 C11 C12 1.4(6)
N1 C10 C11 C12 -179.9(4)
C10 C11 C12 C13 -1.8(6)
C11 C12 C13 C14 1.3(7)
C12 C13 C14 C15 -0.3(6)
C13 C14 C15 C10 -0.1(6)
C13 C14 C15 N2 179.9(4)
C11 C10 C15 C14 -0.4(5)
N1 C10 C15 C14 -179.2(3)
C11 C10 C15 N2 179.6(3)
N1 C10 C15 N2 0.7(4)
S N2 C15 C14 -14.6(5)
Cu N2 C15 C14 175.3(3)
S N2 C15 C10 165.4(3)
Cu N2 C15 C10 -4.7(4)
O4 S C16 C21 140.1(3)
O3 S C16 C21 -96.6(4)
N2 S C16 C21 17.4(4)
O4 S C16 C17 -40.8(4)
O3 S C16 C17 82.5(4)
N2 S C16 C17 -163.5(3)
C21 C16 C17 C18 2.3(7)
S C16 C17 C18 -176.8(4)
C16 C17 C18 C19 -1.7(8)
C17 C18 C19 C20 0.3(8)
C17 C18 C19 C22 -177.1(5)
C18 C19 C20 C21 0.6(7)
C22 C19 C20 C21 178.0(4)
C17 C16 C21 C20 -1.5(6)
S C16 C21 C20 177.6(4)
C19 C20 C21 C16 0.0(7)
